data_2200585
loop_
_publ_author_name
'Lee, Uk'
'Joo, Hea-Chung'
'Kwon, Jae-Sam'
'Cho, Mi-Ae'

_publ_section_title
;
 Tripotassium hexahydrogen hexamolybdocobaltate(III) heptahydrate,
 K~3~[H~6~CoMo~6~O~24~]&#x00B7;7H~2~O
;
_journal_issue 12
_journal_name_full 'Acta Crystallographica Section E'
_journal_page_first i112
_journal_page_last i114
_journal_paper_doi 10.1107/S1600536801019365
_journal_volume 57
_journal_year 2001
_chemical_formula_iupac 'K3 [H6 Co Mo6 O24], 7H2 O'
_chemical_formula_moiety 'K3 (H6 Co Mo6 O24) (H2 O)7'
_chemical_formula_structural 'K3 (H6 Co Mo6 O24) (H2 O)7'
_chemical_formula_sum 'Co H20 K3 Mo6 O31'
_chemical_formula_weight 1268.03
_chemical_name_systematic
;
 ?
;
_space_group_IT_number 14
_symmetry_cell_setting monoclinic
_symmetry_space_group_name_Hall '-P 2ybc'
_symmetry_space_group_name_H-M 'P 1 21/c 1'
_audit_creation_method SHELXL-97
_cell_angle_alpha 90.00
_cell_angle_beta 94.557(9)
_cell_angle_gamma 90.00
_cell_formula_units_Z 4
_cell_length_a 22.461(4)
_cell_length_b 11.295(2)
_cell_length_c 11.394(2)
_cell_measurement_reflns_used 30
_cell_measurement_temperature 298(2)
_cell_measurement_theta_max 10.4
_cell_measurement_theta_min 9.6
_cell_volume 2881.5(9)
_computing_cell_refinement STADI4
_computing_data_collection 'STADI4 (Stoe & Cie, 1996)'
_computing_data_reduction 'X-RED (Stoe & Cie, 1996)'
_computing_molecular_graphics 'ORTEP-3 (Farrugia, 1997)'
_computing_structure_refinement 'SHELXL97 (Sheldrick, 1997)'
_computing_structure_solution 'SHELXS97 (Sheldrick, 1990)'
_diffrn_ambient_temperature 298(2)
_diffrn_measured_fraction_theta_full .999
_diffrn_measured_fraction_theta_max .999
_diffrn_measurement_device_type 'Stoe Stadi-4'
_diffrn_measurement_method \w/2-\q
_diffrn_radiation_monochromator graphite
_diffrn_radiation_source 'fine-focus sealed tube'
_diffrn_radiation_type MoK\a
_diffrn_radiation_wavelength .71069
_diffrn_reflns_av_sigmaI/netI .0239
_diffrn_reflns_limit_h_max 29
_diffrn_reflns_limit_h_min -29
_diffrn_reflns_limit_k_max 14
_diffrn_reflns_limit_k_min 0
_diffrn_reflns_limit_l_max 14
_diffrn_reflns_limit_l_min 0
_diffrn_reflns_number 6611
_diffrn_reflns_theta_full 27.49
_diffrn_reflns_theta_max 27.49
_diffrn_reflns_theta_min 1.82
_diffrn_standards_decay_% 3.0
_diffrn_standards_interval_time 60
_diffrn_standards_number 3
_exptl_absorpt_coefficient_mu 3.634
_exptl_absorpt_correction_T_max .6685
_exptl_absorpt_correction_T_min .5024
_exptl_absorpt_correction_type numerical
_exptl_absorpt_process_details '(X-SHAPE; Stoe & Cie, 1996)'
_exptl_crystal_colour blue
_exptl_crystal_density_diffrn 2.923
_exptl_crystal_density_method 'not measured'
_exptl_crystal_description monoclinic
_exptl_crystal_F_000 2416
_exptl_crystal_size_max .25
_exptl_crystal_size_mid .20
_exptl_crystal_size_min .20
_refine_diff_density_max .979
_refine_diff_density_min -.689
_refine_ls_extinction_coef .00144(6)
_refine_ls_extinction_method SHELXL97
_refine_ls_goodness_of_fit_ref 1.110
_refine_ls_hydrogen_treatment noref
_refine_ls_matrix_type full
_refine_ls_number_parameters 374
_refine_ls_number_reflns 6611
_refine_ls_number_restraints 0
_refine_ls_restrained_S_all 1.110
_refine_ls_R_factor_all .0416
_refine_ls_R_factor_gt .0313
_refine_ls_shift/su_max .001
_refine_ls_shift/su_mean .000
_refine_ls_structure_factor_coef Fsqd
_refine_ls_weighting_details 'calc w = 1/[\s^2^(Fo^2^)+(0.0321P)^2^+11.8333P] where P = (Fo^2^+2Fc^2^)/3'
_refine_ls_weighting_scheme calc
_refine_ls_wR_factor_ref .0816
_reflns_number_gt 5649
_reflns_number_total 6611
_reflns_threshold_expression I>2\s(I)
_cod_data_source_file br6031.cif
_cod_data_source_block I
_cod_original_sg_symbol_H-M 'P 21/c'
_cod_original_formula_sum 'H20 Co K3 Mo6 O31'
_cod_database_code 2200585
_cod_database_fobs_code 2200585

loop_
_symmetry_equiv_pos_as_xyz
'x, y, z'
'-x, y+1/2, -z+1/2'
'-x, -y, -z'
'x, -y-1/2, z-1/2'

loop_
_atom_site_label
_atom_site_fract_x
_atom_site_fract_y
_atom_site_fract_z
_atom_site_U_iso_or_equiv
_atom_site_adp_type
_atom_site_calc_flag
_atom_site_refinement_flags
_atom_site_occupancy
_atom_site_disorder_assembly
_atom_site_disorder_group
_atom_site_type_symbol
Co1 .5000 -.5000 .5000 .01235(16) Uani d S 1 . . Co
Mo1 .426417(19) -.40348(4) .72168(4) .01845(10) Uani d . 1 . . Mo
Mo2 .351662(18) -.49988(4) .47835(4) .01910(10) Uani d . 1 . . Mo
Mo3 .425424(18) -.59309(4) .25543(3) .01767(10) Uani d . 1 . . Mo
Oc1 .43780(14) -.5532(3) .5906(3) .0160(6) Uani d . 1 . . O
Oc2 .43637(14) -.4450(3) .3922(3) .0150(6) Uani d . 1 . . O
Oc3 .49917(14) -.6341(3) .3979(3) .0144(6) Uani d . 1 . . O
Ob4 .50015(15) -.4698(3) .7958(3) .0204(7) Uani d . 1 . . O
Ob5 .37508(15) -.3693(3) .5829(3) .0222(7) Uani d . 1 . . O
Ob6 .37492(15) -.6283(3) .3763(3) .0216(7) Uani d . 1 . . O
Ot7 .43138(18) -.2641(3) .7814(4) .0339(9) Uani d . 1 . . O
Ot8 .37882(17) -.4806(4) .8027(3) .0324(9) Uani d . 1 . . O
Ot9 .31165(17) -.5847(4) .5670(3) .0332(9) Uani d . 1 . . O
Ot10 .30139(18) -.4266(4) .3847(3) .0340(9) Uani d . 1 . . O
Ot11 .37926(17) -.5121(3) .1596(3) .0286(8) Uani d . 1 . . O
Ot12 .42780(17) -.7311(3) .1932(3) .0289(8) Uani d . 1 . . O
Co2 .0000 -.5000 .5000 .01222(16) Uani d S 1 . . Co
Mo4 .147416(18) -.51008(4) .53218(4) .01812(10) Uani d . 1 . . Mo
Mo5 .080823(18) -.26527(4) .43018(4) .01786(10) Uani d . 1 . . Mo
Mo6 -.067656(18) -.25942(4) .39516(3) .01728(10) Uani d . 1 . . Mo
Oc13 .06176(14) -.6020(3) .4570(3) .0157(6) Uani d . 1 . . O
Oc14 .06339(14) -.4054(3) .5715(3) .0157(6) Uani d . 1 . . O
Oc15 .00459(14) -.3942(3) .3705(3) .0152(6) Uani d . 1 . . O
Ob16 .11984(15) -.6136(3) .6533(3) .0216(7) Uani d . 1 . . O
Ob17 .12996(15) -.4005(3) .4040(3) .0215(7) Uani d . 1 . . O
Ob18 .00664(15) -.1996(3) .4757(3) .0200(7) Uani d . 1 . . O
Ot19 .19104(16) -.6064(3) .4606(3) .0279(8) Uani d . 1 . . O
Ot20 .19376(17) -.4267(4) .6250(3) .0305(8) Uani d . 1 . . O
Ot21 .12725(17) -.1838(3) .5238(3) .0307(8) Uani d . 1 . . O
Ot22 .08389(17) -.1990(4) .2948(3) .0300(8) Uani d . 1 . . O
Ot23 -.06261(18) -.1934(4) .2609(3) .0318(9) Uani d . 1 . . O
Ot24 -.11327(17) -.1707(3) .4698(4) .0318(9) Uani d . 1 . . O
K1 .20759(6) -.30373(13) .23275(12) .0394(3) Uani d . 1 . . K
K2 .16341(7) -.53286(14) -.13338(12) .0448(4) Uani d . 1 . . K
K3 .35375(6) -.65458(11) -.04259(12) .0342(3) Uani d . 1 . . K
Ow1 .48401(19) -.6430(3) -.0362(3) .0325(9) Uani d . 1 . . O
Ow2 .1958(3) -.5533(6) .2205(5) .085(2) Uani d . 1 . . O
Ow3 .2471(2) -.6611(5) .0392(6) .0654(16) Uani d . 1 . . O
Ow4 .30158(18) -.3235(4) .0960(4) .0374(10) Uani d . 1 . . O
Ow5 .0164(3) -.5373(4) -.1499(4) .0472(12) Uani d . 1 . . O
Ow6 .2578(2) -.3792(4) -.1302(4) .0476(11) Uani d . 1 . . O
Ow7 .2620(2) -.6699(5) -.2265(5) .0606(14) Uani d . 1 . . O

loop_
_atom_site_aniso_label
_atom_site_aniso_U_11
_atom_site_aniso_U_22
_atom_site_aniso_U_33
_atom_site_aniso_U_12
_atom_site_aniso_U_13
_atom_site_aniso_U_23
Co1 .0152(4) .0094(4) .0123(4) .0002(3) .0002(3) .0000(3)
Mo1 .0211(2) .0177(2) .01682(19) .00208(16) .00272(15) -.00319(15)
Mo2 .01541(19) .0212(2) .0204(2) .00147(16) -.00061(15) -.00010(16)
Mo3 .0205(2) .01611(19) .01582(19) .00001(15) -.00194(15) -.00307(15)
Oc1 .0169(15) .0146(15) .0165(15) -.0017(12) .0021(12) .0001(12)
Oc2 .0173(15) .0122(15) .0152(15) -.0001(12) -.0011(12) -.0004(12)
Oc3 .0168(15) .0122(14) .0142(15) -.0010(12) .0007(12) -.0032(12)
Ob4 .0250(18) .0227(17) .0135(15) -.0003(14) .0023(13) .0035(13)
Ob5 .0221(17) .0212(17) .0228(17) .0077(14) -.0013(13) -.0035(14)
Ob6 .0234(18) .0195(17) .0218(17) -.0046(14) .0011(14) -.0038(14)
Ot7 .038(2) .027(2) .036(2) .0058(17) .0008(17) -.0135(17)
Ot8 .027(2) .043(2) .029(2) .0000(17) .0112(16) .0021(17)
Ot9 .0237(19) .047(2) .029(2) -.0064(18) .0052(15) .0017(18)
Ot10 .029(2) .039(2) .033(2) .0102(18) -.0065(16) .0022(18)
Ot11 .0263(19) .034(2) .0242(18) .0058(16) -.0060(15) -.0008(16)
Ot12 .032(2) .0227(19) .032(2) -.0023(16) .0023(16) -.0089(16)
Co2 .0133(4) .0126(4) .0106(4) .0006(3) .0002(3) -.0001(3)
Mo4 .01426(19) .0192(2) .0206(2) .00052(15) -.00048(15) .00042(16)
Mo5 .0179(2) .0170(2) .01882(19) -.00162(15) .00190(15) .00324(15)
Mo6 .0183(2) .01575(19) .01764(19) .00248(15) .00027(15) .00263(15)
Oc13 .0158(15) .0161(15) .0150(15) .0028(12) .0009(12) .0003(12)
Oc14 .0147(15) .0154(15) .0169(15) -.0011(12) .0013(12) -.0011(12)
Oc15 .0170(15) .0165(15) .0121(14) -.0004(12) .0006(12) .0035(12)
Ob16 .0217(17) .0230(17) .0194(16) -.0007(14) -.0032(13) .0029(14)
Ob17 .0187(16) .0242(18) .0222(17) .0023(14) .0064(13) .0020(14)
Ob18 .0202(17) .0176(16) .0223(17) .0002(13) .0022(13) -.0022(13)
Ot19 .0157(16) .032(2) .036(2) .0064(15) .0045(15) -.0018(17)
Ot20 .0244(19) .030(2) .035(2) -.0051(16) -.0044(16) -.0016(17)
Ot21 .0258(19) .027(2) .038(2) -.0036(16) -.0010(16) -.0035(17)
Ot22 .034(2) .032(2) .0249(19) .0016(17) .0066(16) .0107(16)
Ot23 .037(2) .033(2) .0246(19) -.0035(18) -.0027(16) .0128(17)
Ot24 .028(2) .028(2) .039(2) .0085(16) .0033(16) -.0072(17)
K1 .0406(7) .0402(7) .0377(7) .0038(6) .0044(6) .0021(6)
K2 .0540(9) .0514(9) .0282(7) -.0170(7) -.0007(6) .0035(6)
K3 .0353(7) .0311(6) .0360(7) .0015(5) .0007(5) -.0057(5)
Ow1 .047(2) .0224(19) .028(2) -.0020(17) .0025(17) -.0005(16)
Ow2 .129(6) .076(4) .053(3) -.032(4) .033(4) -.021(3)
Ow3 .046(3) .066(4) .086(4) -.007(3) .021(3) -.007(3)
Ow4 .031(2) .032(2) .048(2) -.0045(18) -.0050(18) .0089(19)
Ow5 .091(4) .026(2) .025(2) .000(2) .008(2) -.0004(17)
Ow6 .046(3) .049(3) .047(3) -.003(2) .001(2) -.003(2)
Ow7 .055(3) .076(4) .049(3) -.003(3) -.003(2) -.002(3)

loop_
_atom_type_symbol
_atom_type_description
_atom_type_scat_dispersion_real
_atom_type_scat_dispersion_imag
_atom_type_scat_source
K K .2009 .2494 'International Tables Vol C Tables 4.2.6.8 and 6.1.1.4'
Co Co .3494 .9721 'International Tables Vol C Tables 4.2.6.8 and 6.1.1.4'
Mo Mo -1.6832 .6857 'International Tables Vol C Tables 4.2.6.8 and 6.1.1.4'
O O .0106 .0060 'International Tables Vol C Tables 4.2.6.8 and 6.1.1.4'
H H .0000 .0000 'International Tables Vol C Tables 4.2.6.8 and 6.1.1.4'

loop_
_geom_angle_atom_site_label_1
_geom_angle_atom_site_label_2
_geom_angle_atom_site_label_3
_geom_angle_site_symmetry_1
_geom_angle_site_symmetry_3
_geom_angle
Oc1 Co1 Oc1 3_646 . 180.00(12)
Oc1 Co1 Oc3 3_646 . 83.77(13)
Oc1 Co1 Oc3 . . 96.23(13)
Oc1 Co1 Oc3 3_646 3_646 96.23(13)
Oc1 Co1 Oc3 . 3_646 83.77(13)
Oc3 Co1 Oc3 . 3_646 180.0(2)
Oc1 Co1 Oc2 3_646 . 95.32(13)
Oc1 Co1 Oc2 . . 84.68(13)
Oc3 Co1 Oc2 . . 84.01(13)
Oc3 Co1 Oc2 3_646 . 95.99(13)
Oc1 Co1 Oc2 3_646 3_646 84.68(13)
Oc1 Co1 Oc2 . 3_646 95.32(13)
Oc3 Co1 Oc2 . 3_646 95.99(13)
Oc3 Co1 Oc2 3_646 3_646 84.01(13)
Oc2 Co1 Oc2 . 3_646 180.00(13)
Ot8 Mo1 Ot7 . . 106.1(2)
Ot8 Mo1 Ob5 . . 100.79(17)
Ot7 Mo1 Ob5 . . 99.08(17)
Ot8 Mo1 Ob4 . . 96.71(17)
Ot7 Mo1 Ob4 . . 98.90(17)
Ob5 Mo1 Ob4 . . 150.26(14)
Ot8 Mo1 Oc3 . 3_646 159.99(16)
Ot7 Mo1 Oc3 . 3_646 92.21(16)
Ob5 Mo1 Oc3 . 3_646 83.76(13)
Ob4 Mo1 Oc3 . 3_646 72.06(12)
Ot8 Mo1 Oc1 . . 94.78(16)
Ot7 Mo1 Oc1 . . 158.74(17)
Ob5 Mo1 Oc1 . . 72.65(13)
Ob4 Mo1 Oc1 . . 82.13(13)
Oc3 Mo1 Oc1 3_646 . 67.76(11)
Ot9 Mo2 Ot10 . . 106.9(2)
Ot9 Mo2 Ob5 . . 101.19(18)
Ot10 Mo2 Ob5 . . 98.56(18)
Ot9 Mo2 Ob6 . . 96.52(18)
Ot10 Mo2 Ob6 . . 100.55(17)
Ob5 Mo2 Ob6 . . 148.85(14)
Ot9 Mo2 Oc2 . . 154.40(16)
Ot10 Mo2 Oc2 . . 97.58(16)
Ob5 Mo2 Oc2 . . 82.18(13)
Ob6 Mo2 Oc2 . . 71.12(13)
Ot9 Mo2 Oc1 . . 89.05(16)
Ot10 Mo2 Oc1 . . 162.91(17)
Ob5 Mo2 Oc1 . . 71.61(13)
Ob6 Mo2 Oc1 . . 83.37(13)
Oc2 Mo2 Oc1 . . 67.73(11)
Ot11 Mo3 Ot12 . . 105.05(18)
Ot11 Mo3 Ob6 . . 102.05(17)
Ot12 Mo3 Ob6 . . 98.61(17)
Ot11 Mo3 Ob4 . 3_646 96.03(17)
Ot12 Mo3 Ob4 . 3_646 98.74(16)
Ob6 Mo3 Ob4 . 3_646 150.67(14)
Ot11 Mo3 Oc3 . . 159.31(15)
Ot12 Mo3 Oc3 . . 93.73(15)
Ob6 Mo3 Oc3 . . 83.25(13)
Ob4 Mo3 Oc3 3_646 . 72.18(12)
Ot11 Mo3 Oc2 . . 94.05(15)
Ot12 Mo3 Oc2 . . 160.33(15)
Ob6 Mo3 Oc2 . . 72.32(13)
Ob4 Mo3 Oc2 3_646 . 83.63(13)
Oc3 Mo3 Oc2 . . 68.25(11)
Ot11 Mo3 Co1 . . 127.49(13)
Ot12 Mo3 Co1 . . 127.39(13)
Ob6 Mo3 Co1 . . 75.32(10)
Ob4 Mo3 Co1 3_646 . 75.35(10)
Oc3 Mo3 Co1 . . 34.05(8)
Oc2 Mo3 Co1 . . 34.20(8)
Co1 Oc1 Mo1 . . 104.29(14)
Co1 Oc1 Mo2 . . 103.66(13)
Mo1 Oc1 Mo2 . . 92.11(12)
Co1 Oc2 Mo3 . . 103.58(13)
Co1 Oc2 Mo2 . . 103.92(13)
Mo3 Oc2 Mo2 . . 92.65(11)
Co1 Oc3 Mo3 . . 104.16(13)
Co1 Oc3 Mo1 . 3_646 104.14(13)
Mo3 Oc3 Mo1 . 3_646 93.59(11)
Mo1 Ob4 Mo3 . 3_646 116.77(16)
Mo1 Ob5 Mo2 . . 117.88(17)
Mo3 Ob6 Mo2 . . 118.66(17)
Mo3 Ob6 K3 . 4_546 125.20(16)
Mo2 Ob6 K3 . 4_546 114.30(15)
Mo1 Ot8 K3 . 1_556 152.6(2)
Mo2 Ot9 K3 . 4_546 95.48(16)
Mo2 Ot10 K1 . . 176.1(2)
Mo3 Ot11 K3 . . 106.76(17)
Mo3 Ot12 K3 . . 94.09(16)
Oc13 Co2 Oc13 3_546 . 180.0
Oc13 Co2 Oc15 3_546 . 84.54(13)
Oc13 Co2 Oc15 . . 95.46(13)
Oc13 Co2 Oc15 3_546 3_546 95.46(13)
Oc13 Co2 Oc15 . 3_546 84.54(13)
Oc15 Co2 Oc15 . 3_546 180.00(19)
Oc13 Co2 Oc14 3_546 3_546 85.09(13)
Oc13 Co2 Oc14 . 3_546 94.91(13)
Oc15 Co2 Oc14 . 3_546 96.02(13)
Oc15 Co2 Oc14 3_546 3_546 83.98(13)
Oc13 Co2 Oc14 3_546 . 94.91(13)
Oc13 Co2 Oc14 . . 85.09(13)
Oc15 Co2 Oc14 . . 83.98(13)
Oc15 Co2 Oc14 3_546 . 96.02(13)
Oc14 Co2 Oc14 3_546 . 180.0(2)
Ot20 Mo4 Ot19 . . 107.54(18)
Ot20 Mo4 Ob17 . . 101.09(17)
Ot19 Mo4 Ob17 . . 97.82(16)
Ot20 Mo4 Ob16 . . 96.02(17)
Ot19 Mo4 Ob16 . . 100.51(17)
Ob17 Mo4 Ob16 . . 149.79(14)
Ot20 Mo4 Oc13 . . 159.10(16)
Ot19 Mo4 Oc13 . . 91.67(15)
Ob17 Mo4 Oc13 . . 83.90(13)
Ob16 Mo4 Oc13 . . 71.81(12)
Ot20 Mo4 Oc14 . . 93.74(16)
Ot19 Mo4 Oc14 . . 158.09(15)
Ob17 Mo4 Oc14 . . 72.39(13)
Ob16 Mo4 Oc14 . . 81.88(13)
Oc13 Mo4 Oc14 . . 68.19(11)
Ot21 Mo5 Ot22 . . 105.13(19)
Ot21 Mo5 Ob17 . . 101.31(17)
Ot22 Mo5 Ob17 . . 98.18(17)
Ot21 Mo5 Ob18 . . 97.05(17)
Ot22 Mo5 Ob18 . . 99.82(16)
Ob17 Mo5 Ob18 . . 149.87(14)
Ot21 Mo5 Oc15 . . 158.26(16)
Ot22 Mo5 Oc15 . . 95.28(15)
Ob17 Mo5 Oc15 . . 82.78(13)
Ob18 Mo5 Oc15 . . 71.70(13)
Ot21 Mo5 Oc14 . . 93.58(16)
Ot22 Mo5 Oc14 . . 160.48(16)
Ob17 Mo5 Oc14 . . 72.25(13)
Ob18 Mo5 Oc14 . . 83.01(13)
Oc15 Mo5 Oc14 . . 67.09(11)
Ot24 Mo6 Ot23 . . 105.9(2)
Ot24 Mo6 Ob16 . 3_546 101.90(17)
Ot23 Mo6 Ob16 . 3_546 98.72(17)
Ot24 Mo6 Ob18 . . 94.98(17)
Ot23 Mo6 Ob18 . . 98.85(16)
Ob16 Mo6 Ob18 3_546 . 151.19(14)
Ot24 Mo6 Oc15 . . 157.34(16)
Ot23 Mo6 Oc15 . . 94.77(16)
Ob16 Mo6 Oc15 3_546 . 83.57(13)
Ob18 Mo6 Oc15 . . 72.38(13)
Ot24 Mo6 Oc13 . 3_546 92.08(16)
Ot23 Mo6 Oc13 . 3_546 161.40(16)
Ob16 Mo6 Oc13 3_546 3_546 72.42(13)
Ob18 Mo6 Oc13 . 3_546 83.91(13)
Oc15 Mo6 Oc13 . 3_546 68.38(11)
Co2 Oc13 Mo4 . . 103.73(14)
Co2 Oc13 Mo6 . 3_546 103.02(13)
Mo4 Oc13 Mo6 . 3_546 92.11(11)
Co2 Oc14 Mo4 . . 102.98(13)
Co2 Oc14 Mo5 . . 104.35(14)
Mo4 Oc14 Mo5 . . 91.69(11)
Co2 Oc15 Mo6 . . 104.04(13)
Co2 Oc15 Mo5 . . 104.58(13)
Mo6 Oc15 Mo5 . . 93.52(12)
Mo6 Ob16 Mo4 3_546 . 118.00(17)
Mo6 Ob16 K2 3_546 1_556 133.17(16)
Mo4 Ob16 K2 . 1_556 108.77(15)
Mo5 Ob17 Mo4 . . 118.47(17)
Mo5 Ob17 K1 . . 100.72(14)
Mo4 Ob17 K1 . . 130.33(15)
Mo5 Ob18 Mo6 . . 117.54(17)
Mo4 Ot20 K1 . 4_556 143.3(2)
Mo4 Ot20 K2 . 1_556 99.73(16)
K1 Ot20 K2 4_556 1_556 89.70(11)
Mo5 Ot21 K1 . 4_556 143.7(2)
Mo5 Ot21 K2 . 4_556 103.55(17)
K1 Ot21 K2 4_556 4_556 109.44(12)
Mo5 Ot22 K1 . . 97.86(16)
Mo5 Ot22 K2 . 4_556 100.71(17)
K1 Ot22 K2 . 4_556 83.21(10)
Mo6 Ot24 K2 . 2 165.5(2)
Ow4 K1 Ow6 . 4_556 94.81(14)
Ow4 K1 Ow2 . . 87.93(16)
Ow6 K1 Ow2 4_556 . 143.21(18)
Ow4 K1 Ot21 . 4 89.22(13)
Ow6 K1 Ot21 4_556 4 134.66(14)
Ow2 K1 Ot21 . 4 81.97(17)
Ow4 K1 Ot20 . 4 83.85(12)
Ow6 K1 Ot20 4_556 4 65.98(13)
Ow2 K1 Ot20 . 4 150.47(17)
Ot21 K1 Ot20 4 4 69.64(11)
Ow4 K1 Ob17 . . 151.33(12)
Ow6 K1 Ob17 4_556 . 98.05(13)
Ow2 K1 Ob17 . . 66.62(14)
Ot21 K1 Ob17 4 . 99.53(11)
Ot20 K1 Ob17 4 . 124.80(11)
Ow4 K1 Ot10 . . 75.47(12)
Ow6 K1 Ot10 4_556 . 77.38(13)
Ow2 K1 Ot10 . . 67.82(18)
Ot21 K1 Ot10 4 . 146.24(13)
Ot20 K1 Ot10 4 . 135.97(12)
Ob17 K1 Ot10 . . 82.48(11)
Ow4 K1 Ot22 . . 153.40(12)
Ow6 K1 Ot22 4_556 . 85.45(13)
Ow2 K1 Ot22 . . 107.67(17)
Ot21 K1 Ot22 4 . 72.39(11)
Ot20 K1 Ot22 4 . 71.93(11)
Ob17 K1 Ot22 . . 53.75(10)
Ot10 K1 Ot22 . . 130.03(11)
Ob16 K2 Ow6 1_554 . 116.74(13)
Ob16 K2 Ot24 1_554 2_545 106.31(12)
Ow6 K2 Ot24 . 2_545 135.34(14)
Ob16 K2 Ow7 1_554 . 74.31(13)
Ow6 K2 Ow7 . . 74.70(16)
Ot24 K2 Ow7 2_545 . 107.80(15)
Ob16 K2 Ow3 1_554 . 126.31(15)
Ow6 K2 Ow3 . . 81.51(15)
Ot24 K2 Ow3 2_545 . 63.08(13)
Ow7 K2 Ow3 . . 62.20(15)
Ob16 K2 Ot20 1_554 1_554 55.03(10)
Ow6 K2 Ot20 . 1_554 62.99(12)
Ot24 K2 Ot20 2_545 1_554 161.31(12)
Ow7 K2 Ot20 . 1_554 70.36(14)
Ow3 K2 Ot20 . 1_554 126.58(14)
Ob16 K2 Ot21 1_554 4 132.52(12)
Ow6 K2 Ot21 . 4 74.73(13)
Ot24 K2 Ot21 2_545 4 85.24(12)
Ow7 K2 Ot21 . 4 146.67(14)
Ow3 K2 Ot21 . 4 100.27(14)
Ot20 K2 Ot21 1_554 4 106.53(11)
Ob16 K2 Ot22 1_554 4 83.84(11)
Ow6 K2 Ot22 . 4 84.36(13)
Ot24 K2 Ot22 2_545 4 112.55(12)
Ow7 K2 Ot22 . 4 138.08(14)
Ow3 K2 Ot22 . 4 149.85(14)
Ot20 K2 Ot22 1_554 4 67.79(10)
Ot21 K2 Ot22 4 4 50.11(10)
Ob16 K2 Ow5 1_554 . 69.76(11)
Ow6 K2 Ow5 . . 141.47(14)
Ot24 K2 Ow5 2_545 . 64.25(11)
Ow7 K2 Ow5 . . 138.19(14)
Ow3 K2 Ow5 . . 127.33(13)
Ot20 K2 Ow5 1_554 . 104.08(11)
Ot21 K2 Ow5 4 . 75.15(11)
Ot22 K2 Ow5 4 . 57.81(11)
Ow3 K3 Ob6 . 4_545 106.70(15)
Ow3 K3 Ot8 . 1_554 119.22(17)
Ob6 K3 Ot8 4_545 1_554 112.68(12)
Ow3 K3 Ow7 . . 68.36(18)
Ob6 K3 Ow7 4_545 . 80.05(15)
Ot8 K3 Ow7 1_554 . 74.98(15)
Ow3 K3 Ot11 . . 81.91(16)
Ob6 K3 Ot11 4_545 . 140.51(11)
Ot8 K3 Ot11 1_554 . 94.44(12)
Ow7 K3 Ot11 . . 136.61(15)
Ow3 K3 Ow1 . . 157.95(17)
Ob6 K3 Ow1 4_545 . 81.06(11)
Ot8 K3 Ow1 1_554 . 74.11(12)
Ow7 K3 Ow1 . . 133.69(14)
Ot11 K3 Ow1 . . 79.46(11)
Ow3 K3 Ot12 . . 97.06(16)
Ob6 K3 Ot12 4_545 . 86.96(10)
Ot8 K3 Ot12 1_554 . 128.56(12)
Ow7 K3 Ot12 . . 156.33(15)
Ot11 K3 Ot12 . . 53.56(10)
Ow1 K3 Ot12 . . 62.22(11)
Ow3 K3 Ot9 . 4_545 63.54(15)
Ob6 K3 Ot9 4_545 4_545 52.32(10)
Ot8 K3 Ot9 1_554 4_545 161.62(12)
Ow7 K3 Ot9 . 4_545 90.67(14)
Ot11 K3 Ot9 . 4_545 103.91(11)
Ow1 K3 Ot9 . 4_545 109.89(10)
Ot12 K3 Ot9 . 4_545 65.81(10)
K3 Ow3 K2 . . 107.2(2)
K2 Ow6 K1 . 4 100.64(16)
K3 Ow7 K2 . . 102.94(17)

loop_
_geom_bond_atom_site_label_1
_geom_bond_atom_site_label_2
_geom_bond_site_symmetry_2
_geom_bond_distance
_geom_bond_publ_flag
Co1 Oc1 3_646 1.899(3) ?
Co1 Oc1 . 1.899(3) yes
Co1 Oc3 . 1.909(3) yes
Co1 Oc3 3_646 1.909(3) ?
Co1 Oc2 . 1.912(3) yes
Co1 Oc2 3_646 1.912(3) ?
Co1 Mo3 . 3.3068(6) n
Co1 Mo1 . 3.3111(6) n
Co1 Mo2 . 3.3213(7) n
Mo1 Ot8 . 1.706(4) yes
Mo1 Ot7 . 1.715(4) yes
Mo1 Ob5 . 1.921(3) yes
Mo1 Ob4 . 1.948(3) yes
Mo1 Oc3 3_646 2.278(3) yes
Mo1 Oc1 . 2.283(3) yes
Mo1 Mo2 . 3.3094(7) n
Mo2 Ot9 . 1.700(4) yes
Mo2 Ot10 . 1.705(4) yes
Mo2 Ob5 . 1.943(3) yes
Mo2 Ob6 . 1.956(3) yes
Mo2 Oc2 . 2.294(3) yes
Mo2 Oc1 . 2.313(3) yes
Mo2 Mo3 . 3.3125(7) n
Mo2 K3 4_546 3.9106(15) ?
Mo3 Ot11 . 1.710(4) yes
Mo3 Ot12 . 1.715(4) yes
Mo3 Ob6 . 1.895(3) yes
Mo3 Ob4 3_646 1.948(3) yes
Mo3 Oc3 . 2.273(3) yes
Mo3 Oc2 . 2.286(3) yes
Mo3 Mo1 3_646 3.3175(8) n
Mo3 K3 . 3.7063(15) ?
Mo3 K3 4_546 4.0743(14) ?
Oc3 Mo1 3_646 2.278(3) ?
Ob4 Mo3 3_646 1.948(3) ?
Ob6 K3 4_546 2.676(4) ?
Ot8 K3 1_556 2.728(4) ?
Ot9 K3 4_546 3.363(5) ?
Co2 Oc13 3_546 1.898(3) ?
Co2 Oc13 . 1.898(3) yes
Co2 Oc15 . 1.908(3) yes
Co2 Oc15 3_546 1.908(3) ?
Co2 Oc14 3_546 1.910(3) ?
Co2 Oc14 . 1.910(3) yes
Co2 Mo6 . 3.2912(6) n
Co2 Mo4 . 3.3042(7) n
Co2 Mo5 . 3.3447(6) n
Mo4 Ot20 . 1.707(4) yes
Mo4 Ot19 . 1.713(4) yes
Mo4 Ob17 . 1.930(3) yes
Mo4 Ob16 . 1.947(3) yes
Mo4 Oc13 . 2.292(3) yes
Mo4 Oc14 . 2.301(3) yes
Mo4 Mo6 3_546 3.3028(7) n
Mo4 Mo5 . 3.3102(7) n
Mo4 K2 1_556 3.8077(15) ?
Mo5 Ot21 . 1.702(4) yes
Mo5 Ot22 . 1.720(4) yes
Mo5 Ob17 . 1.922(3) yes
Mo5 Ob18 . 1.932(3) yes
Mo5 Oc15 . 2.309(3) yes
Mo5 Oc14 . 2.313(3) yes
Mo5 Mo6 . 3.3278(8) n
Mo5 K1 . 3.7913(16) ?
Mo5 K2 4_556 3.9393(19) ?
Mo6 Ot24 . 1.707(4) yes
Mo6 Ot23 . 1.713(4) yes
Mo6 Ob16 3_546 1.906(3) yes
Mo6 Ob18 . 1.960(3) yes
Mo6 Oc15 . 2.259(3) yes
Mo6 Oc13 3_546 2.295(3) yes
Oc13 Mo6 3_546 2.295(3) ?
Oc1 Ot12 4_546 2.720(5) yes
Oc2 Ot7 4 2.676(5) n
Oc13 Ot23 2_545 2.691(5) n
Oc14 Ot22 4_556 2.809(5) n
Ob16 Mo6 3_546 1.906(3) ?
Ob16 K2 1_556 2.705(4) ?
Ot20 K1 4_556 2.884(4) ?
Ot20 K2 1_556 3.128(4) ?
Ot21 K1 4_556 2.874(4) ?
Ot21 K2 4_556 3.177(4) ?
K1 Ot22 . 3.151(4) yes
K1 Ow4 . 2.731(5) yes
K1 Ow6 4_556 2.775(5) yes
K1 Ow2 . 2.834(7) yes
K1 Ot10 . 2.964(4) yes
K1 Ob17 . 2.930(4) yes
K1 Ot21 4 2.874(4) yes
K1 Ot20 4 2.884(4) yes
K1 K2 4_556 4.243(2) ?
K1 K2 . 4.942(2) ?
K2 Ob16 1_554 2.705(4) yes
K2 Ow6 . 2.739(5) yes
K2 Ot24 2_545 2.739(4) yes
K2 Ow7 . 2.966(6) yes
K2 Ow3 . 2.986(7) yes
K2 Ot20 1_554 3.128(4) yes
K2 Ot21 4 3.177(4) yes
K2 Ot22 4 3.239(4) yes
K2 Ow5 . 3.293(6) yes
K2 Mo4 1_554 3.8077(16) ?
K2 Mo5 4 3.9393(19) ?
K2 K1 4 4.243(2) ?
K3 Ow3 . 2.639(5) yes
K3 Ob6 4_545 2.676(4) yes
K3 Ot8 1_554 2.728(4) yes
K3 Ot11 . 2.832(4) yes
K3 Ot12 . 3.165(4) yes
K3 Ow7 . 2.826(5) yes
K3 Ow1 . 2.924(4) yes
K3 Ot9 4_545 3.363(5) yes
K3 Mo2 4_545 3.9106(15) ?
K3 Mo3 4_545 4.0743(14) ?
Ow6 K1 4 2.775(5) ?
Ow1 Oc3 4_545 2.657(5) ?
Ow1 Ob4 1_554 2.781(5) ?
Ow2 Ow3 . 2.731(8) ?
Ow2 Ot24 2_545 3.042(8) ?
Ow3 Ot24 2_545 3.002(6) ?
Ow3 Ot19 4_545 3.017(7) ?
Ow3 Ow7 . 3.074(8) ?
Ow4 Ob5 4 2.744(5) ?
Ow4 Ow6 . 2.757(6) ?
Ow5 Oc15 3_545 2.637(5) ?
Ow5 Ob18 2_545 2.781(5) ?
Ow6 Ot20 1_554 3.083(6) ?
Ow7 Ot9 1_554 2.850(7) ?

loop_
_geom_hbond_atom_site_label_D
_geom_hbond_atom_site_label_A
_geom_hbond_site_symmetry_A
_geom_hbond_distance_DA
_geom_hbond_publ_flag
Oc1 Ot12 4_546 2.720(5) yes
Oc2 Ot7 4 2.676(5) yes
Oc13 Ot23 2_545 2.691(5) yes
Oc14 Ot22 4_556 2.809(5) yes
Ow1 Oc3 4_545 2.657(5) yes
Ow1 Ob4 1_554 2.781(5) yes
Ow1 Ob4 3_646 3.016(5) yes
Ow2 Ow3 . 2.731(8) yes
Ow2 Ot19 . 2.811(7) yes
Ow2 Ot24 2_545 3.042(8) yes
Ow3 Ot24 2_545 3.002(6) yes
Ow3 Ot19 4_545 3.017(7) yes
Ow3 Ow7 . 3.074(8) yes
Ow4 Ob5 4 2.744(5) yes
Ow4 Ot11 . 2.810(5) yes
Ow4 Ow6 . 2.757(6) yes
Ow5 Oc15 3_545 2.636(5) yes
Ow5 Ob18 2_545 2.779(5) yes
Ow5 Ob18 4 3.047(5) yes
Ow6 Ot20 1_554 3.082(6) yes
Ow6 Ot8 1_554 3.100(6) yes
Ow7 Ot9 1_554 2.849(7) yes
